data_1008267
loop_
_publ_author_name
'Bochu, B'
'Buevoz, J L'
'Chenavas, J'
'Collomb, A'
'Joubert, J C'
'Marezio, M'

_publ_section_title
;
Bond lengths in (Ca Mn~3~) (Mn~4~) O~12~. A new Jahn-Teller distortion
of Mn^3+^ octahedra
;
_journal_coden_ASTM SSCOA4
_journal_name_full 'Solid State Communications'
_journal_page_first 133
_journal_page_last 138
_journal_paper_doi 10.1016/0038-1098(80)90668-7
_journal_volume 36
_journal_year 1980
_chemical_formula_structural 'CA MN7 O12'
_chemical_formula_sum 'Ca Mn7 O12'
_chemical_name_systematic
;
CALCIUM HEXAMANGANESE(III) MANGANESE(IV) DODECAOXIDE
;
_space_group_IT_number 148
_symmetry_cell_setting trigonal
_symmetry_space_group_name_Hall '-R 3'
_symmetry_space_group_name_H-M 'R -3 :H'
_cell_angle_alpha 90
_cell_angle_beta 90
_cell_angle_gamma 120
_cell_formula_units_Z 3
_cell_length_a 10.4414(4)
_cell_length_b 10.4414(4)
_cell_length_c 6.3433(4)
_cell_volume 598.9
_refine_ls_R_factor_all 0.036
_cod_original_sg_symbol_H-M 'R -3 H'
_cod_database_code 1008267

loop_
_symmetry_equiv_pos_as_xyz
x,y,z
-y,x-y,z
y-x,-x,z
-x,-y,-z
y,y-x,-z
x-y,x,-z
1/3+x,2/3+y,2/3+z
2/3+x,1/3+y,1/3+z
1/3-y,2/3+x-y,2/3+z
2/3-y,1/3+x-y,1/3+z
1/3-x+y,2/3-x,2/3+z
2/3-x+y,1/3-x,1/3+z
1/3-x,2/3-y,2/3-z
2/3-x,1/3-y,1/3-z
1/3+y,2/3-x+y,2/3-z
2/3+y,1/3-x+y,1/3-z
1/3+x-y,2/3+x,2/3-z
2/3+x-y,1/3+x,1/3-z

loop_
_atom_site_label
_atom_site_type_symbol
_atom_site_symmetry_multiplicity
_atom_site_Wyckoff_symbol
_atom_site_fract_x
_atom_site_fract_y
_atom_site_fract_z
_atom_site_occupancy
_atom_site_attached_hydrogens
_atom_site_calc_flag
Ca1 Ca2+ 3 a 0. 0. 0. 1. 0 d
Mn1 Mn3+ 9 e 0.5 0. 0. 1. 0 d
Mn2 Mn3+ 9 d 0.5 0. 0.5 1. 0 d
Mn3 Mn4+ 3 b 0. 0. 0.5 1. 0 d
O1 O2- 18 f 0.2226(5) 0.2731(5) 0.0814(5) 1. 0 d
O2 O2- 18 f 0.34219(5) 0.5221(4) 0.3410(8) 1. 0 d

loop_
_atom_type_symbol
_atom_type_oxidation_number
Ca2+ 2.000
Mn3+ 3.000
Mn4+ 4.000
O2- -2.000
